data_7042352
loop_
_publ_author_name
'Solomatina, Anastasia I.'
'Aleksandrova, Irina O.'
'Karttunen, Antti J.'
'Tunik, Sergey P.'
'Koshevoy, Igor O.'

_publ_section_title
;
 Dibenzothiophene-platinated complexes: probing the effect of ancillary
 ligands on the photophysical performance.
;
_journal_issue 12
_journal_name_full 'Dalton transactions (Cambridge, England : 2003)'
_journal_page_first 3895
_journal_page_last 3905
_journal_paper_doi 10.1039/c7dt00349h
_journal_volume 46
_journal_year 2017
_chemical_formula_moiety 'C32 H12 B F24, C27 H18 N3 Pt S'
_chemical_formula_sum 'C59 H30 B F24 N3 Pt S'
_chemical_formula_weight 1474.82
_space_group_crystal_system monoclinic
_space_group_IT_number 14
_space_group_name_Hall '-P 2yn'
_space_group_name_H-M_alt 'P 1 21/n 1'
_symmetry_space_group_name_Hall '-P 2yn'
_symmetry_space_group_name_H-M 'P 1 21/n 1'
_atom_sites_solution_hydrogens geom
_audit_creation_method SHELXL-2014/7
_audit_update_record
;
2017-01-27 deposited with the CCDC.
2017-02-22 downloaded from the CCDC.
;
_cell_angle_alpha 90
_cell_angle_beta 104.7500(10)
_cell_angle_gamma 90
_cell_formula_units_Z 4
_cell_length_a 18.0471(4)
_cell_length_b 9.7853(2)
_cell_length_c 31.2267(7)
_cell_measurement_reflns_used 9447
_cell_measurement_temperature 120(2)
_cell_measurement_theta_max 34.53
_cell_measurement_theta_min 2.19
_cell_volume 5332.8(2)
_computing_cell_refinement 'SAINT (Bruker AXS, 2009)'
_computing_data_collection 'APEX2 (Bruker AXS, 2010)'
_computing_data_reduction 'SAINT (Bruker AXS, 2009)'
_computing_molecular_graphics 'Diamond v.4.03 (Brandenburg, 2014)'
_computing_publication_material 'SHELXL-2014 (Sheldrick, 2014)'
_computing_structure_refinement 'SHELXL-2014/7 (Sheldrick, 2014)'
_computing_structure_solution 'SHELXS-2014 (Sheldrick, 2014)'
_diffrn_ambient_temperature 120(2)
_diffrn_detector_area_resol_mean 16
_diffrn_measured_fraction_theta_full 0.999
_diffrn_measured_fraction_theta_max 0.999
_diffrn_measurement_device '62mm x 62mm CCD camera on three-circle goniostat'
_diffrn_measurement_device_type 'Bruker SMART APEX II CCD'
_diffrn_measurement_method '\f scans and \w scans'
_diffrn_radiation_monochromator 'flat graphite crystal'
_diffrn_radiation_type MoK\a
_diffrn_radiation_wavelength 0.71073
_diffrn_reflns_av_R_equivalents 0.0389
_diffrn_reflns_av_unetI/netI 0.0157
_diffrn_reflns_Laue_measured_fraction_full 0.999
_diffrn_reflns_Laue_measured_fraction_max 0.999
_diffrn_reflns_limit_h_max 24
_diffrn_reflns_limit_h_min -24
_diffrn_reflns_limit_k_max 13
_diffrn_reflns_limit_k_min -13
_diffrn_reflns_limit_l_max 42
_diffrn_reflns_limit_l_min -42
_diffrn_reflns_number 194827
_diffrn_reflns_point_group_measured_fraction_full 0.999
_diffrn_reflns_point_group_measured_fraction_max 0.999
_diffrn_reflns_theta_full 25.242
_diffrn_reflns_theta_max 28.999
_diffrn_reflns_theta_min 1.349
_exptl_absorpt_coefficient_mu 2.800
_exptl_absorpt_correction_T_max 0.653
_exptl_absorpt_correction_T_min 0.179
_exptl_absorpt_correction_type numerical
_exptl_absorpt_process_details 'SADABS (Sheldrick, 2008)'
_exptl_crystal_colour yellow
_exptl_crystal_density_diffrn 1.837
_exptl_crystal_description block
_exptl_crystal_F_000 2880
_exptl_crystal_preparation ', Luminescent'
_exptl_crystal_size_max 0.646
_exptl_crystal_size_mid 0.551
_exptl_crystal_size_min 0.152
_refine_diff_density_max 1.051
_refine_diff_density_min -0.750
_refine_diff_density_rms 0.075
_refine_ls_extinction_method none
_refine_ls_goodness_of_fit_ref 1.080
_refine_ls_hydrogen_treatment constr
_refine_ls_matrix_type full
_refine_ls_number_parameters 948
_refine_ls_number_reflns 14180
_refine_ls_number_restraints 278
_refine_ls_restrained_S_all 1.101
_refine_ls_R_factor_all 0.0322
_refine_ls_R_factor_gt 0.0267
_refine_ls_shift/su_max 0.003
_refine_ls_shift/su_mean 0.000
_refine_ls_structure_factor_coef Fsqd
_refine_ls_weighting_details 'w=1/[\s^2^(Fo^2^)+(0.0201P)^2^+7.7526P] where P=(Fo^2^+2Fc^2^)/3'
_refine_ls_weighting_scheme calc
_refine_ls_wR_factor_gt 0.0552
_refine_ls_wR_factor_ref 0.0573
_reflns_Friedel_coverage 0.000
_reflns_number_gt 12849
_reflns_number_total 14180
_reflns_threshold_expression 'I > 2\s(I)'
_cod_data_source_file c7dt00349h3.cif
_cod_data_source_block 9
_cod_depositor_comments 'Adding full bibliography for 7042345--7042354.cif.'
_cod_database_code 7042352
_shelx_shelxl_version_number 2014/7
_shelx_space_group_comment
;
The symmetry employed for this shelxl refinement is uniquely defined
by the following loop, which should always be used as a source of
symmetry information in preference to the above space-group names.
They are only intended as comments.
;
_shelx_estimated_absorpt_t_min 0.265
_shelx_estimated_absorpt_t_max 0.676

loop_
_space_group_symop_operation_xyz
'x, y, z'
'-x+1/2, y+1/2, -z+1/2'
'-x, -y, -z'
'x-1/2, -y-1/2, z-1/2'

loop_
_atom_site_label
_atom_site_type_symbol
_atom_site_fract_x
_atom_site_fract_y
_atom_site_fract_z
_atom_site_U_iso_or_equiv
_atom_site_adp_type
_atom_site_occupancy
_atom_site_site_symmetry_order
_atom_site_calc_flag
_atom_site_refinement_flags_posn
_atom_site_refinement_flags_adp
_atom_site_refinement_flags_occupancy
_atom_site_disorder_assembly
_atom_site_disorder_group
C1 C 0.02011(12) 0.7844(2) 0.00034(7) 0.0203(4) Uani 1 1 d . . . . .
C2 C 0.06554(12) 0.7986(2) -0.02983(8) 0.0239(5) Uani 1 1 d . . . . .
H2 H 0.1025 0.8698 -0.0252 0.029 Uiso 1 1 calc R U . . .
C3 C 0.05879(13) 0.7136(2) -0.06583(8) 0.0249(5) Uani 1 1 d . . . . .
H3 H 0.0923 0.7242 -0.0847 0.030 Uiso 1 1 calc R U . . .
C4 C 0.00265(12) 0.6118(2) -0.07459(8) 0.0233(4) Uani 1 1 d . . . . .
C5 C -0.04722(12) 0.6006(2) -0.04700(8) 0.0219(4) Uani 1 1 d . . . . .
C6 C -0.03871(12) 0.6844(2) -0.00925(7) 0.0208(4) Uani 1 1 d . . . . .
C7 C -0.01699(13) 0.5187(2) -0.11189(8) 0.0257(5) Uani 1 1 d . . . . .
C8 C -0.08336(13) 0.4441(2) -0.11260(8) 0.0261(5) Uani 1 1 d . . . . .
C9 C -0.11519(15) 0.3525(3) -0.14662(9) 0.0314(5) Uani 1 1 d . . . . .
H11 H -0.1601 0.3021 -0.1465 0.038 Uiso 1 1 calc R U . . .
C10 C -0.07930(15) 0.3379(3) -0.18009(9) 0.0338(6) Uani 1 1 d . . . . .
H10 H -0.1003 0.2769 -0.2037 0.041 Uiso 1 1 calc R U . . .
C11 C -0.01269(16) 0.4104(3) -0.18044(9) 0.0362(6) Uani 1 1 d . . . . .
H9 H 0.0111 0.3981 -0.2040 0.043 Uiso 1 1 calc R U . . .
C12 C 0.01866(15) 0.5002(3) -0.14641(9) 0.0330(5) Uani 1 1 d . . . . .
H8 H 0.0641 0.5490 -0.1465 0.040 Uiso 1 1 calc R U . . .
C13 C -0.09177(12) 0.6906(2) 0.01897(8) 0.0235(4) Uani 1 1 d . . . . .
C14 C -0.15508(14) 0.6071(3) 0.01740(9) 0.0299(5) Uani 1 1 d . . . . .
H14 H -0.1630 0.5275 -0.0006 0.036 Uiso 1 1 calc R U . . .
C15 C -0.20628(14) 0.6399(3) 0.04202(10) 0.0354(6) Uani 1 1 d . . . . .
H15 H -0.2486 0.5818 0.0417 0.042 Uiso 1 1 calc R U . . .
C16 C -0.19548(15) 0.7578(3) 0.06708(10) 0.0365(6) Uani 1 1 d . . . . .
H16 H -0.2321 0.7862 0.0824 0.044 Uiso 1 1 calc R U . . .
C17 C -0.12996(14) 0.8332(3) 0.06933(9) 0.0319(5) Uani 1 1 d . . . . .
H17 H -0.1218 0.9136 0.0870 0.038 Uiso 1 1 calc R U . . .
C18 C 0.18693(13) 0.9491(3) 0.04770(8) 0.0266(5) Uani 1 1 d . . . . .
H18 H 0.1844 0.8662 0.0316 0.032 Uiso 1 1 calc R U . . .
C19 C 0.24858(14) 1.0352(3) 0.05038(8) 0.0311(5) Uani 1 1 d . . . . .
H19 H 0.2878 1.0113 0.0364 0.037 Uiso 1 1 calc R U . . .
C20 C 0.25259(14) 1.1565(3) 0.07360(8) 0.0322(5) Uani 1 1 d . . . . .
H20 H 0.2921 1.2208 0.0737 0.039 Uiso 1 1 calc R U . . .
C21 C 0.19815(14) 1.1823(2) 0.09656(8) 0.0284(5) Uani 1 1 d . . . . .
H21 H 0.2013 1.2626 0.1140 0.034 Uiso 1 1 calc R U . . .
C22 C 0.13860(13) 1.0900(2) 0.09399(8) 0.0231(4) Uani 1 1 d . . . . .
C23 C 0.08690(13) 1.0937(2) 0.12347(8) 0.0248(5) Uani 1 1 d . . . . .
C24 C 0.09420(14) 1.1853(3) 0.15817(9) 0.0315(5) Uani 1 1 d . . . . .
H24 H 0.1281 1.2609 0.1610 0.038 Uiso 1 1 calc R U . . .
C25 C 0.05171(16) 1.1655(3) 0.18855(9) 0.0390(6) Uani 1 1 d . . . . .
H25 H 0.0547 1.2290 0.2119 0.047 Uiso 1 1 calc R U . . .
C26 C 0.00483(16) 1.0528(3) 0.18469(9) 0.0385(6) Uani 1 1 d . . . . .
H26 H -0.0229 1.0348 0.2062 0.046 Uiso 1 1 calc R U . . .
C27 C -0.00107(15) 0.9664(3) 0.14899(9) 0.0326(5) Uani 1 1 d . . . . .
H27 H -0.0334 0.8885 0.1464 0.039 Uiso 1 1 calc R U . . .
C28 C 0.06293(12) 0.5566(2) 0.33276(7) 0.0217(4) Uani 1 1 d . . . . .
C29 C 0.07494(13) 0.6982(3) 0.33354(7) 0.0236(4) Uani 1 1 d . . . . .
H29 H 0.0436 0.7552 0.3463 0.028 Uiso 1 1 calc R U . . .
C30 C 0.13094(14) 0.7582(3) 0.31639(8) 0.0313(6) Uani 1 1 d . . . . .
C31 C 0.17911(14) 0.6782(4) 0.29840(8) 0.0382(7) Uani 1 1 d . . . . .
H31 H 0.2178 0.7187 0.2869 0.046 Uiso 1 1 calc R U . . .
C32 C 0.16917(13) 0.5383(3) 0.29772(8) 0.0368(7) Uani 1 1 d D . . . .
C33 C 0.11176(13) 0.4785(3) 0.31411(8) 0.0293(5) Uani 1 1 d . . . . .
H33 H 0.1056 0.3821 0.3126 0.035 Uiso 1 1 calc R U . . .
C34 C 0.13866(18) 0.9101(3) 0.31517(10) 0.0441(7) Uani 1 1 d . . . . .
C36 C -0.03824(11) 0.5706(2) 0.38421(7) 0.0172(4) Uani 1 1 d . . . . .
C37 C 0.01663(12) 0.6172(2) 0.42151(7) 0.0190(4) Uani 1 1 d . . . . .
H37 H 0.0692 0.6147 0.4213 0.023 Uiso 1 1 calc R U . . .
C38 C -0.00293(12) 0.6668(2) 0.45873(7) 0.0205(4) Uani 1 1 d . . . . .
C39 C -0.07924(13) 0.6722(2) 0.46027(7) 0.0224(4) Uani 1 1 d . . . . .
H39 H -0.0930 0.7052 0.4858 0.027 Uiso 1 1 calc R U . . .
C40 C -0.13463(12) 0.6281(2) 0.42354(7) 0.0201(4) Uani 1 1 d . . . . .
C41 C -0.11480(12) 0.5794(2) 0.38608(7) 0.0182(4) Uani 1 1 d . . . . .
H41 H -0.1542 0.5515 0.3612 0.022 Uiso 1 1 calc R U . . .
C42 C 0.05744(14) 0.7169(3) 0.49757(8) 0.0287(5) Uani 1 1 d D . . . .
C43 C -0.21708(13) 0.6370(3) 0.42460(8) 0.0272(5) Uani 1 1 d . . . . .
C44 C -0.07639(11) 0.4939(2) 0.29757(7) 0.0189(4) Uani 1 1 d . . . . .
C45 C -0.10596(12) 0.6210(2) 0.28000(7) 0.0203(4) Uani 1 1 d . . . . .
H45 H -0.0932 0.7006 0.2977 0.024 Uiso 1 1 calc R U . . .
C46 C -0.15328(12) 0.6334(2) 0.23749(7) 0.0221(4) Uani 1 1 d . . . . .
C47 C -0.17589(13) 0.5188(2) 0.21109(8) 0.0243(5) Uani 1 1 d . . . . .
H47 H -0.2092 0.5268 0.1823 0.029 Uiso 1 1 calc R U . . .
C48 C -0.14835(12) 0.3925(2) 0.22804(7) 0.0226(4) Uani 1 1 d . . . . .
C49 C -0.09839(12) 0.3806(2) 0.26997(7) 0.0206(4) Uani 1 1 d . . . . .
H49 H -0.0787 0.2930 0.2801 0.025 Uiso 1 1 calc R U . . .
C50 C -0.17761(14) 0.7719(3) 0.21876(8) 0.0291(5) Uani 1 1 d D . . . .
C51 C -0.17258(14) 0.2675(3) 0.20030(8) 0.0284(5) Uani 1 1 d . . . . .
C52 C 0.00425(12) 0.3344(2) 0.36583(7) 0.0213(4) Uani 1 1 d . . . . .
C53 C 0.07702(13) 0.2902(2) 0.38971(8) 0.0250(5) Uani 1 1 d . . . . .
H53 H 0.1200 0.3477 0.3912 0.030 Uiso 1 1 calc R U . . .
C54 C 0.08801(14) 0.1646(3) 0.41119(8) 0.0287(5) Uani 1 1 d D . . . .
C55 C 0.02746(15) 0.0785(2) 0.41070(8) 0.0297(5) Uani 1 1 d . . . . .
H55 H 0.0352 -0.0070 0.4256 0.036 Uiso 1 1 calc R U . . .
C56 C -0.04523(14) 0.1206(2) 0.38772(8) 0.0258(5) Uani 1 1 d . . . . .
C57 C -0.05637(12) 0.2456(2) 0.36586(7) 0.0217(4) Uani 1 1 d . . . . .
H57 H -0.1068 0.2715 0.3504 0.026 Uiso 1 1 calc R U . . .
C59 C -0.11241(16) 0.0298(3) 0.38614(9) 0.0362(6) Uani 1 1 d D . . . .
N1 N -0.07741(11) 0.79832(19) 0.04780(7) 0.0249(4) Uani 1 1 d . . . . .
N2 N 0.13042(10) 0.97830(19) 0.06709(6) 0.0211(4) Uani 1 1 d . . . . .
N3 N 0.03687(11) 0.9878(2) 0.11783(7) 0.0250(4) Uani 1 1 d . . . . .
B1 B -0.01183(13) 0.4884(2) 0.34505(8) 0.0181(4) Uani 1 1 d . . . . .
F1 F 0.09447(18) 0.9754(2) 0.33552(10) 0.0921(10) Uani 1 1 d . . . . .
F2 F 0.12109(12) 0.9583(2) 0.27402(6) 0.0607(5) Uani 1 1 d . . . . .
F3 F 0.21118(13) 0.9504(3) 0.33262(8) 0.0832(8) Uani 1 1 d . . . . .
C35 C 0.2235(4) 0.4645(7) 0.2778(2) 0.0349(14) Uani 0.589(5) 1 d D U P A 1
F4 F 0.2602(2) 0.5390(4) 0.25504(14) 0.0662(14) Uani 0.589(5) 1 d D U P A 1
F5 F 0.2764(3) 0.4079(7) 0.30978(18) 0.0631(17) Uani 0.589(5) 1 d D U P A 1
F6 F 0.1864(2) 0.3679(5) 0.25219(17) 0.0635(16) Uani 0.589(5) 1 d D U P A 1
C35A C 0.2148(6) 0.4250(9) 0.2812(3) 0.0349(14) Uani 0.411(5) 1 d D U P A 2
F4A F 0.2065(4) 0.4329(8) 0.23712(15) 0.073(2) Uani 0.411(5) 1 d D U P A 2
F5A F 0.2911(4) 0.4400(9) 0.2979(3) 0.057(2) Uani 0.411(5) 1 d D U P A 2
F6A F 0.2069(3) 0.2893(5) 0.2873(2) 0.0661(19) Uani 0.411(5) 1 d D U P A 2
F7 F 0.1289(4) 0.700(2) 0.4943(4) 0.060(3) Uani 0.57(4) 1 d D U P B 1
F8 F 0.0511(8) 0.8544(6) 0.5018(3) 0.0432(19) Uani 0.57(4) 1 d D U P B 1
F9 F 0.0529(10) 0.6659(12) 0.5358(4) 0.040(2) Uani 0.57(4) 1 d D U P B 1
F7A F 0.1244(6) 0.6498(18) 0.5000(4) 0.043(2) Uani 0.43(4) 1 d D U P B 2
F8A F 0.0720(12) 0.8471(10) 0.4977(7) 0.062(4) Uani 0.43(4) 1 d D U P B 2
F9A F 0.0407(10) 0.686(2) 0.5356(5) 0.039(3) Uani 0.43(4) 1 d D U P B 2
F10 F -0.24368(8) 0.76512(17) 0.42063(6) 0.0397(4) Uani 1 1 d . . . . .
F11 F -0.22837(9) 0.5901(2) 0.46293(6) 0.0500(5) Uani 1 1 d . . . . .
F12 F -0.26403(8) 0.56429(16) 0.39260(5) 0.0336(3) Uani 1 1 d . . . . .
F13 F -0.1801(5) 0.8649(8) 0.2490(2) 0.0456(15) Uani 0.66(3) 1 d D . P C 1
F14 F -0.1310(6) 0.8241(10) 0.1963(4) 0.064(2) Uani 0.66(3) 1 d D . P C 1
F15 F -0.2466(4) 0.7746(8) 0.1908(4) 0.064(2) Uani 0.66(3) 1 d D . P C 1
F14A F -0.1502(13) 0.794(3) 0.1841(7) 0.080(6) Uani 0.34(3) 1 d D . P C 2
F13A F -0.1537(17) 0.8713(15) 0.2464(6) 0.080(6) Uani 0.34(3) 1 d D . P C 2
F15A F -0.2519(5) 0.7810(19) 0.2046(7) 0.063(4) Uani 0.34(3) 1 d D . P C 2
F16 F -0.13474(10) 0.25352(19) 0.16877(6) 0.0505(5) Uani 1 1 d . . . . .
F17 F -0.24604(9) 0.2675(2) 0.17947(7) 0.0533(5) Uani 1 1 d . . . . .
F18 F -0.15881(16) 0.15193(19) 0.22299(7) 0.0728(7) Uani 1 1 d . . . . .
C58 C 0.1702(4) 0.1308(9) 0.4334(2) 0.0328(15) Uani 0.67(2) 1 d D U P D 1
F19 F 0.1946(3) 0.1903(10) 0.4730(2) 0.0550(17) Uani 0.67(2) 1 d D . P D 1
F20 F 0.2211(5) 0.1679(9) 0.4117(2) 0.0438(13) Uani 0.67(2) 1 d D . P D 1
F21 F 0.1798(8) -0.0035(10) 0.4410(4) 0.057(2) Uani 0.67(2) 1 d D . P D 1
C58A C 0.1617(9) 0.1077(16) 0.4394(5) 0.0328(15) Uani 0.33(2) 1 d D . P D 2
F19A F 0.1724(11) 0.124(3) 0.4828(4) 0.068(6) Uani 0.33(2) 1 d D . P D 2
F20A F 0.2177(10) 0.175(2) 0.4279(11) 0.093(7) Uani 0.33(2) 1 d D . P D 2
F21A F 0.1726(15) -0.0238(14) 0.4329(7) 0.040(3) Uani 0.33(2) 1 d D . P D 2
F22 F -0.1058(6) -0.0364(11) 0.4257(2) 0.055(2) Uani 0.56(3) 1 d D U P E 1
F23 F -0.1792(6) 0.0943(13) 0.3804(5) 0.051(2) Uani 0.56(3) 1 d D U P E 1
F24 F -0.1233(7) -0.0691(13) 0.3568(4) 0.077(3) Uani 0.56(3) 1 d D U P E 1
F22A F -0.0979(7) -0.0715(14) 0.4127(7) 0.078(4) Uani 0.44(3) 1 d D U P E 2
F24A F -0.1358(6) -0.0200(19) 0.3444(4) 0.066(3) Uani 0.44(3) 1 d D U P E 2
F23A F -0.1717(8) 0.0991(15) 0.3920(5) 0.044(2) Uani 0.44(3) 1 d D U P E 2
S1 S -0.12006(3) 0.48091(6) -0.06739(2) 0.02501(11) Uani 1 1 d . . . . .
Pt1 Pt 0.02690(2) 0.88463(2) 0.05709(2) 0.02148(3) Uani 1 1 d . . . . .

loop_
_atom_site_aniso_label
_atom_site_aniso_U_11
_atom_site_aniso_U_22
_atom_site_aniso_U_33
_atom_site_aniso_U_23
_atom_site_aniso_U_13
_atom_site_aniso_U_12
C1 0.0163(9) 0.0142(9) 0.0263(11) 0.0021(8) -0.0022(8) 0.0014(7)
C2 0.0184(10) 0.0211(10) 0.0283(11) 0.0059(9) -0.0010(8) -0.0046(8)
C3 0.0197(10) 0.0238(11) 0.0283(12) 0.0050(9) 0.0011(9) -0.0011(8)
C4 0.0191(10) 0.0195(10) 0.0272(11) 0.0035(9) -0.0018(8) 0.0009(8)
C5 0.0168(9) 0.0145(9) 0.0290(11) 0.0056(8) -0.0044(8) 0.0003(7)
C6 0.0164(9) 0.0167(10) 0.0258(11) 0.0052(8) -0.0013(8) 0.0021(7)
C7 0.0237(11) 0.0200(10) 0.0291(12) 0.0013(9) -0.0015(9) 0.0035(8)
C8 0.0246(11) 0.0177(10) 0.0311(12) 0.0014(9) -0.0021(9) 0.0026(8)
C9 0.0297(12) 0.0229(11) 0.0358(13) -0.0016(10) -0.0025(10) 0.0001(9)
C10 0.0360(13) 0.0229(11) 0.0354(14) -0.0033(10) -0.0041(11) 0.0032(10)
C11 0.0394(14) 0.0337(14) 0.0343(14) -0.0042(11) 0.0068(11) 0.0043(11)
C12 0.0293(12) 0.0289(12) 0.0395(14) -0.0015(11) 0.0061(11) 0.0010(10)
C13 0.0171(10) 0.0201(10) 0.0301(12) 0.0031(9) -0.0002(8) 0.0012(8)
C14 0.0241(11) 0.0280(12) 0.0349(13) 0.0006(10) 0.0028(10) -0.0067(9)
C15 0.0231(11) 0.0379(14) 0.0441(15) -0.0001(12) 0.0067(11) -0.0084(10)
C16 0.0227(12) 0.0396(15) 0.0485(16) -0.0036(12) 0.0113(11) 0.0001(10)
C17 0.0242(11) 0.0276(12) 0.0431(15) -0.0045(11) 0.0070(10) 0.0031(10)
C18 0.0211(10) 0.0295(12) 0.0258(11) -0.0018(9) -0.0003(9) -0.0013(9)
C19 0.0230(11) 0.0435(15) 0.0244(12) -0.0017(11) 0.0014(9) -0.0063(10)
C20 0.0277(12) 0.0354(13) 0.0286(12) 0.0047(10) -0.0016(10) -0.0125(10)
C21 0.0293(12) 0.0208(11) 0.0271(12) 0.0017(9) -0.0074(9) -0.0034(9)
C22 0.0210(10) 0.0182(10) 0.0247(11) 0.0038(8) -0.0041(8) 0.0029(8)
C23 0.0214(10) 0.0189(10) 0.0286(11) 0.0022(9) -0.0039(9) 0.0056(8)
C24 0.0257(12) 0.0296(12) 0.0326(13) -0.0050(10) -0.0048(10) 0.0066(10)
C25 0.0339(14) 0.0462(16) 0.0316(13) -0.0101(12) -0.0018(11) 0.0125(12)
C26 0.0315(13) 0.0500(17) 0.0344(14) 0.0015(12) 0.0093(11) 0.0130(12)
C27 0.0267(12) 0.0333(13) 0.0371(14) 0.0051(11) 0.0066(10) 0.0066(10)
C28 0.0162(9) 0.0323(12) 0.0166(10) -0.0035(9) 0.0040(8) -0.0002(8)
C29 0.0204(10) 0.0338(12) 0.0169(10) -0.0019(9) 0.0056(8) -0.0050(9)
C30 0.0269(12) 0.0495(16) 0.0169(11) -0.0009(10) 0.0045(9) -0.0149(11)
C31 0.0236(12) 0.074(2) 0.0185(11) -0.0037(12) 0.0080(9) -0.0136(13)
C32 0.0164(10) 0.075(2) 0.0192(11) -0.0105(12) 0.0057(9) 0.0027(12)
C33 0.0181(10) 0.0468(15) 0.0219(11) -0.0083(10) 0.0031(9) 0.0044(10)
C34 0.0474(17) 0.0570(19) 0.0297(13) 0.0001(13) 0.0134(12) -0.0267(14)
C36 0.0165(9) 0.0164(9) 0.0195(10) 0.0026(8) 0.0058(8) 0.0010(7)
C37 0.0154(9) 0.0211(9) 0.0209(10) 0.0020(8) 0.0055(7) 0.0013(8)
C38 0.0207(10) 0.0234(10) 0.0173(9) 0.0021(8) 0.0049(8) 0.0017(8)
C39 0.0252(11) 0.0237(10) 0.0210(10) 0.0024(8) 0.0108(9) 0.0046(9)
C40 0.0186(9) 0.0191(10) 0.0252(10) 0.0070(8) 0.0105(8) 0.0033(8)
C41 0.0169(9) 0.0163(9) 0.0218(10) 0.0030(8) 0.0052(8) 0.0010(7)
C42 0.0270(12) 0.0373(13) 0.0208(11) -0.0024(10) 0.0039(9) 0.0013(10)
C43 0.0230(11) 0.0328(13) 0.0288(12) 0.0075(10) 0.0123(9) 0.0053(9)
C44 0.0150(9) 0.0215(10) 0.0214(10) -0.0010(8) 0.0066(8) 0.0007(8)
C45 0.0175(9) 0.0207(10) 0.0229(10) -0.0012(8) 0.0056(8) 0.0000(8)
C46 0.0181(9) 0.0233(11) 0.0250(11) 0.0022(9) 0.0056(8) 0.0011(8)
C47 0.0215(10) 0.0295(12) 0.0205(10) 0.0002(9) 0.0030(8) -0.0007(9)
C48 0.0201(10) 0.0254(11) 0.0225(10) -0.0033(9) 0.0057(8) -0.0033(8)
C49 0.0185(9) 0.0202(10) 0.0237(10) -0.0017(8) 0.0065(8) 0.0012(8)
C50 0.0282(12) 0.0295(12) 0.0280(12) 0.0051(10) 0.0044(10) 0.0032(10)
C51 0.0294(12) 0.0277(12) 0.0264(12) -0.0049(9) 0.0037(10) -0.0045(9)
C52 0.0198(10) 0.0225(10) 0.0205(10) -0.0036(8) 0.0031(8) 0.0046(8)
C53 0.0200(10) 0.0264(11) 0.0266(11) -0.0046(9) 0.0024(9) 0.0041(9)
C54 0.0246(11) 0.0275(11) 0.0295(12) -0.0047(10) -0.0013(9) 0.0108(9)
C55 0.0348(13) 0.0192(10) 0.0305(12) 0.0004(9) -0.0001(10) 0.0090(9)
C56 0.0273(11) 0.0211(10) 0.0264(11) -0.0025(9) 0.0020(9) 0.0024(9)
C57 0.0204(10) 0.0216(10) 0.0207(10) -0.0012(8) 0.0010(8) 0.0052(8)
C59 0.0358(14) 0.0228(12) 0.0434(15) 0.0028(11) -0.0017(12) -0.0025(10)
N1 0.0178(9) 0.0194(9) 0.0351(11) 0.0008(8) 0.0026(8) 0.0019(7)
N2 0.0186(8) 0.0192(8) 0.0219(9) 0.0022(7) -0.0015(7) -0.0001(7)
N3 0.0207(9) 0.0222(9) 0.0296(10) 0.0023(8) 0.0020(8) 0.0046(7)
B1 0.0152(10) 0.0199(11) 0.0188(11) -0.0014(9) 0.0040(8) 0.0018(8)
F1 0.150(2) 0.0443(12) 0.120(2) -0.0234(13) 0.105(2) -0.0381(14)
F2 0.0679(13) 0.0670(13) 0.0435(11) 0.0179(10) 0.0074(9) -0.0047(11)
F3 0.0691(14) 0.0793(16) 0.0788(16) 0.0279(13) -0.0221(12) -0.0504(13)
C35 0.0205(18) 0.057(4) 0.0329(17) -0.002(2) 0.0182(14) -0.005(2)
F4 0.072(2) 0.064(2) 0.089(3) 0.000(2) 0.069(2) 0.0056(19)
F5 0.050(3) 0.073(3) 0.065(3) 0.004(2) 0.012(2) 0.040(3)
F6 0.0401(18) 0.077(3) 0.082(3) -0.057(3) 0.030(2) -0.0100(18)
C35A 0.0205(18) 0.057(4) 0.0329(17) -0.002(2) 0.0182(14) -0.005(2)
F4A 0.075(4) 0.116(6) 0.029(2) -0.004(3) 0.018(2) 0.061(4)
F5A 0.019(2) 0.067(5) 0.083(5) -0.039(4) 0.008(3) -0.001(2)
F6A 0.067(3) 0.043(3) 0.110(5) -0.010(3) 0.065(3) 0.005(2)
F7 0.026(2) 0.110(7) 0.043(4) -0.040(4) 0.0050(19) -0.011(3)
F8 0.056(4) 0.031(2) 0.034(2) -0.0021(16) -0.004(3) -0.0128(19)
F9 0.061(6) 0.033(2) 0.020(2) 0.0071(18) -0.002(2) 0.008(3)
F7A 0.019(3) 0.069(6) 0.034(3) -0.013(3) -0.004(2) 0.009(3)
F8A 0.064(6) 0.046(4) 0.056(6) 0.011(3) -0.023(4) -0.025(3)
F9A 0.036(3) 0.064(7) 0.018(3) -0.002(3) 0.008(3) 0.005(4)
F10 0.0258(7) 0.0379(9) 0.0571(10) -0.0026(8) 0.0137(7) 0.0120(6)
F11 0.0298(8) 0.0898(14) 0.0367(9) 0.0241(9) 0.0201(7) 0.0051(9)
F12 0.0192(6) 0.0390(8) 0.0442(9) 0.0027(7) 0.0108(6) -0.0034(6)
F13 0.077(3) 0.024(2) 0.038(2) 0.0032(14) 0.019(2) 0.014(2)
F14 0.074(3) 0.042(3) 0.098(5) 0.033(3) 0.064(4) 0.020(2)
F15 0.049(3) 0.031(2) 0.084(5) 0.007(2) -0.035(3) 0.006(2)
F14A 0.131(12) 0.058(10) 0.073(8) 0.053(7) 0.068(8) 0.049(8)
F13A 0.126(13) 0.019(4) 0.061(8) 0.006(4) -0.039(7) -0.010(7)
F15A 0.029(4) 0.063(6) 0.100(10) 0.022(6) 0.022(5) 0.031(4)
F16 0.0438(10) 0.0530(11) 0.0626(12) -0.0330(9) 0.0281(9) -0.0151(8)
F17 0.0250(8) 0.0564(11) 0.0742(13) -0.0382(10) 0.0045(8) -0.0066(7)
F18 0.132(2) 0.0262(9) 0.0431(11) -0.0021(8) -0.0086(12) -0.0176(11)
C58 0.026(2) 0.026(3) 0.041(2) 0.0038(19) -0.0009(17) 0.009(2)
F19 0.0327(18) 0.085(4) 0.038(2) -0.008(2) -0.0075(14) 0.015(2)
F20 0.0206(16) 0.047(2) 0.064(3) 0.0074(19) 0.0099(16) 0.0119(14)
F21 0.032(2) 0.033(3) 0.093(6) 0.020(3) -0.007(4) 0.010(3)
C58A 0.026(2) 0.026(3) 0.041(2) 0.0038(19) -0.0009(17) 0.009(2)
F19A 0.057(7) 0.102(11) 0.032(4) -0.016(5) -0.014(4) 0.051(8)
F20A 0.023(4) 0.059(8) 0.18(2) 0.055(11) -0.003(9) 0.008(5)
F21A 0.036(8) 0.021(4) 0.054(5) -0.008(3) -0.007(4) 0.019(4)
F22 0.061(3) 0.044(3) 0.050(3) 0.020(2) -0.004(2) -0.023(3)
F23 0.035(2) 0.044(3) 0.070(5) 0.021(3) 0.005(3) -0.005(2)
F24 0.097(5) 0.057(4) 0.086(5) -0.044(4) 0.037(4) -0.041(4)
F22A 0.056(4) 0.034(4) 0.123(8) 0.044(5) -0.016(5) -0.009(3)
F24A 0.050(4) 0.070(6) 0.079(5) -0.038(4) 0.018(3) -0.038(4)
F23A 0.035(4) 0.044(3) 0.061(5) 0.004(3) 0.027(4) -0.005(3)
S1 0.0192(2) 0.0193(2) 0.0328(3) -0.0002(2) -0.0002(2) -0.0030(2)
Pt1 0.01637(4) 0.01647(4) 0.02855(5) 0.00068(3) 0.00010(3) 0.00108(3)

loop_
_atom_type_symbol
_atom_type_description
_atom_type_scat_dispersion_real
_atom_type_scat_dispersion_imag
_atom_type_scat_source
C C 0.0033 0.0016 'International Tables Vol C Tables 4.2.6.8 and 6.1.1.4'
H H 0.0000 0.0000 'International Tables Vol C Tables 4.2.6.8 and 6.1.1.4'
N N 0.0061 0.0033 'International Tables Vol C Tables 4.2.6.8 and 6.1.1.4'
B B 0.0013 0.0007 'International Tables Vol C Tables 4.2.6.8 and 6.1.1.4'
F F 0.0171 0.0103 'International Tables Vol C Tables 4.2.6.8 and 6.1.1.4'
S S 0.1246 0.1234 'International Tables Vol C Tables 4.2.6.8 and 6.1.1.4'
Pt Pt -1.7033 8.3905 'International Tables Vol C Tables 4.2.6.8 and 6.1.1.4'

loop_
_geom_angle_atom_site_label_1
_geom_angle_atom_site_label_2
_geom_angle_atom_site_label_3
_geom_angle
C2 C1 C6 117.4(2)
C2 C1 Pt1 129.09(16)
C6 C1 Pt1 113.49(16)
C3 C2 C1 122.8(2)
C3 C2 H2 118.6
C1 C2 H2 118.6
C2 C3 C4 119.9(2)
C2 C3 H3 120.0
C4 C3 H3 120.0
C3 C4 C5 118.9(2)
C3 C4 C7 128.5(2)
C5 C4 C7 112.4(2)
C4 C5 C6 121.2(2)
C4 C5 S1 111.62(17)
C6 C5 S1 127.08(18)
C5 C6 C1 119.6(2)
C5 C6 C13 125.4(2)
C1 C6 C13 114.5(2)
C8 C7 C12 118.7(2)
C8 C7 C4 112.0(2)
C12 C7 C4 129.3(2)
C9 C8 C7 122.1(2)
C9 C8 S1 125.5(2)
C7 C8 S1 112.34(18)
C10 C9 C8 117.7(2)
C10 C9 H11 121.2
C8 C9 H11 121.2
C9 C10 C11 121.8(2)
C9 C10 H10 119.1
C11 C10 H10 119.1
C12 C11 C10 120.0(3)
C12 C11 H9 120.0
C10 C11 H9 120.0
C11 C12 C7 119.7(2)
C11 C12 H8 120.2
C7 C12 H8 120.2
N1 C13 C14 119.4(2)
N1 C13 C6 112.72(19)
C14 C13 C6 127.8(2)
C15 C14 C13 120.1(2)
C15 C14 H14 119.9
C13 C14 H14 119.9
C16 C15 C14 119.5(2)
C16 C15 H15 120.3
C14 C15 H15 120.3
C15 C16 C17 118.1(3)
C15 C16 H16 120.9
C17 C16 H16 120.9
N1 C17 C16 123.0(2)
N1 C17 H17 118.5
C16 C17 H17 118.5
N2 C18 C19 122.4(2)
N2 C18 H18 118.8
C19 C18 H18 118.8
C18 C19 C20 119.3(2)
C18 C19 H19 120.4
C20 C19 H19 120.4
C21 C20 C19 118.7(2)
C21 C20 H20 120.6
C19 C20 H20 120.6
C20 C21 C22 119.6(2)
C20 C21 H21 120.2
C22 C21 H21 120.2
N2 C22 C21 121.1(2)
N2 C22 C23 114.8(2)
C21 C22 C23 123.6(2)
N3 C23 C24 121.5(2)
N3 C23 C22 114.1(2)
C24 C23 C22 123.8(2)
C25 C24 C23 119.3(3)
C25 C24 H24 120.4
C23 C24 H24 120.4
C26 C25 C24 119.3(3)
C26 C25 H25 120.3
C24 C25 H25 120.3
C25 C26 C27 118.7(3)
C25 C26 H26 120.6
C27 C26 H26 120.6
N3 C27 C26 122.8(3)
N3 C27 H27 118.6
C26 C27 H27 118.6
C33 C28 C29 115.8(2)
C33 C28 B1 121.2(2)
C29 C28 B1 122.18(19)
C30 C29 C28 122.4(2)
C30 C29 H29 118.8
C28 C29 H29 118.8
C29 C30 C31 120.6(3)
C29 C30 C34 120.8(3)
C31 C30 C34 118.6(2)
C32 C31 C30 118.2(2)
C32 C31 H31 120.9
C30 C31 H31 120.9
C31 C32 C33 121.1(2)
C31 C32 C35 113.2(3)
C33 C32 C35 125.7(4)
C31 C32 C35A 129.7(4)
C33 C32 C35A 109.3(4)
C32 C33 C28 121.9(3)
C32 C33 H33 119.1
C28 C33 H33 119.1
F1 C34 F2 105.8(3)
F1 C34 F3 108.2(3)
F2 C34 F3 104.8(2)
F1 C34 C30 113.7(2)
F2 C34 C30 112.1(2)
F3 C34 C30 111.7(3)
C37 C36 C41 116.22(19)
C37 C36 B1 120.29(18)
C41 C36 B1 122.75(19)
C38 C37 C36 122.34(19)
C38 C37 H37 118.8
C36 C37 H37 118.8
C37 C38 C39 120.5(2)
C37 C38 C42 120.5(2)
C39 C38 C42 118.9(2)
C40 C39 C38 118.2(2)
C40 C39 H39 120.9
C38 C39 H39 120.9
C39 C40 C41 121.12(19)
C39 C40 C43 118.4(2)
C41 C40 C43 120.5(2)
C40 C41 C36 121.6(2)
C40 C41 H41 119.2
C36 C41 H41 119.2
F9 C42 F7 107.9(7)
F8A C42 F9A 108.2(9)
F9 C42 F8 105.1(6)
F7 C42 F8 103.9(6)
F8A C42 F7A 107.3(6)
F9A C42 F7A 103.9(7)
F8A C42 C38 115.4(7)
F9 C42 C38 114.3(8)
F7 C42 C38 114.7(4)
F9A C42 C38 111.4(9)
F8 C42 C38 110.1(6)
F7A C42 C38 110.0(6)
F10 C43 F12 106.57(19)
F10 C43 F11 105.7(2)
F12 C43 F11 105.8(2)
F10 C43 C40 112.8(2)
F12 C43 C40 113.3(2)
F11 C43 C40 112.08(19)
C49 C44 C45 116.11(19)
C49 C44 B1 123.83(19)
C45 C44 B1 119.62(19)
C46 C45 C44 122.0(2)
C46 C45 H45 119.0
C44 C45 H45 119.0
C45 C46 C47 120.9(2)
C45 C46 C50 120.0(2)
C47 C46 C50 119.1(2)
C48 C47 C46 118.0(2)
C48 C47 H47 121.0
C46 C47 H47 121.0
C47 C48 C49 121.2(2)
C47 C48 C51 118.9(2)
C49 C48 C51 119.9(2)
C48 C49 C44 121.8(2)
C48 C49 H49 119.1
C44 C49 H49 119.1
F13A C50 F15A 108.3(10)
F13A C50 F14A 107.0(8)
F15A C50 F14A 106.2(9)
F13 C50 F15 105.1(5)
F13 C50 F14 104.8(5)
F15 C50 F14 105.1(5)
F13A C50 C46 113.8(8)
F15A C50 C46 111.6(8)
F14A C50 C46 109.6(9)
F13 C50 C46 113.8(4)
F15 C50 C46 114.1(4)
F14 C50 C46 113.1(4)
F17 C51 F18 107.0(2)
F17 C51 F16 105.9(2)
F18 C51 F16 104.2(2)
F17 C51 C48 113.2(2)
F18 C51 C48 113.6(2)
F16 C51 C48 112.3(2)
C57 C52 C53 115.7(2)
C57 C52 B1 120.86(18)
C53 C52 B1 122.8(2)
C54 C53 C52 121.9(2)
C54 C53 H53 119.0
C52 C53 H53 119.0
C55 C54 C53 121.4(2)
C55 C54 C58A 111.1(7)
C53 C54 C58A 127.4(7)
C55 C54 C58 123.8(4)
C53 C54 C58 114.8(4)
C54 C55 C56 117.8(2)
C54 C55 H55 121.1
C56 C55 H55 121.1
C55 C56 C57 121.0(2)
C55 C56 C59 119.5(2)
C57 C56 C59 119.5(2)
C56 C57 C52 122.2(2)
C56 C57 H57 118.9
C52 C57 H57 118.9
F22A C59 F23A 110.4(9)
F24 C59 F23 106.7(6)
F22A C59 F24A 107.8(6)
F23A C59 F24A 104.7(6)
F24 C59 F22 104.1(5)
F23 C59 F22 102.3(6)
F22A C59 C56 114.2(6)
F24 C59 C56 115.9(5)
F23A C59 C56 111.8(8)
F23 C59 C56 115.0(7)
F24A C59 C56 107.3(6)
F22 C59 C56 111.5(4)
C17 N1 C13 119.2(2)
C17 N1 Pt1 125.17(17)
C13 N1 Pt1 115.54(15)
C18 N2 C22 118.2(2)
C18 N2 Pt1 127.49(16)
C22 N2 Pt1 114.04(15)
C27 N3 C23 118.1(2)
C27 N3 Pt1 129.29(18)
C23 N3 Pt1 112.51(16)
C36 B1 C28 112.94(18)
C36 B1 C52 102.28(17)
C28 B1 C52 113.28(17)
C36 B1 C44 112.69(17)
C28 B1 C44 102.31(17)
C52 B1 C44 113.79(17)
F6 C35 F4 108.7(6)
F6 C35 F5 108.6(6)
F4 C35 F5 106.0(5)
F6 C35 C32 108.7(5)
F4 C35 C32 116.0(5)
F5 C35 C32 108.6(5)
F4A C35A F5A 103.1(8)
F4A C35A F6A 102.2(7)
F5A C35A F6A 100.7(7)
F4A C35A C32 111.7(7)
F5A C35A C32 111.7(7)
F6A C35A C32 124.9(7)
F20 C58 F19 104.2(5)
F20 C58 F21 106.6(6)
F19 C58 F21 105.5(6)
F20 C58 C54 115.8(6)
F19 C58 C54 112.6(5)
F21 C58 C54 111.4(8)
F21A C58A F19A 106.4(11)
F21A C58A F20A 106.7(12)
F19A C58A F20A 107.1(11)
F21A C58A C54 114.4(16)
F19A C58A C54 115.6(11)
F20A C58A C54 106.1(12)
C8 S1 C5 91.60(12)
C1 Pt1 N1 79.80(9)
C1 Pt1 N2 101.76(8)
N1 Pt1 N2 177.84(8)
C1 Pt1 N3 178.46(8)
N1 Pt1 N3 101.07(8)
N2 Pt1 N3 77.40(8)

loop_
_geom_bond_atom_site_label_1
_geom_bond_atom_site_label_2
_geom_bond_distance
C1 C2 1.405(3)
C1 C6 1.418(3)
C1 Pt1 2.002(2)
C2 C3 1.379(3)
C2 H2 0.9500
C3 C4 1.397(3)
C3 H3 0.9500
C4 C5 1.400(3)
C4 C7 1.450(3)
C5 C6 1.412(3)
C5 S1 1.755(2)
C6 C13 1.458(3)
C7 C8 1.398(3)
C7 C12 1.401(4)
C8 C9 1.397(3)
C8 S1 1.743(3)
C9 C10 1.370(4)
C9 H11 0.9500
C10 C11 1.398(4)
C10 H10 0.9500
C11 C12 1.384(4)
C11 H9 0.9500
C12 H8 0.9500
C13 N1 1.368(3)
C13 C14 1.395(3)
C14 C15 1.382(4)
C14 H14 0.9500
C15 C16 1.379(4)
C15 H15 0.9500
C16 C17 1.380(4)
C16 H16 0.9500
C17 N1 1.339(3)
C17 H17 0.9500
C18 N2 1.343(3)
C18 C19 1.381(3)
C18 H18 0.9500
C19 C20 1.384(4)
C19 H19 0.9500
C20 C21 1.379(4)
C20 H20 0.9500
C21 C22 1.390(3)
C21 H21 0.9500
C22 N2 1.364(3)
C22 C23 1.468(3)
C23 N3 1.356(3)
C23 C24 1.386(3)
C24 C25 1.377(4)
C24 H24 0.9500
C25 C26 1.377(4)
C25 H25 0.9500
C26 C27 1.381(4)
C26 H26 0.9500
C27 N3 1.341(3)
C27 H27 0.9500
C28 C33 1.400(3)
C28 C29 1.401(3)
C28 B1 1.637(3)
C29 C30 1.389(3)
C29 H29 0.9500
C30 C31 1.390(4)
C30 C34 1.494(4)
C31 C32 1.380(5)
C31 H31 0.9500
C32 C33 1.396(4)
C32 C35 1.476(7)
C32 C35A 1.546(8)
C33 H33 0.9500
C34 F1 1.306(4)
C34 F2 1.329(3)
C34 F3 1.342(3)
C36 C37 1.399(3)
C36 C41 1.400(3)
C36 B1 1.633(3)
C37 C38 1.386(3)
C37 H37 0.9500
C38 C39 1.391(3)
C38 C42 1.492(3)
C39 C40 1.384(3)
C39 H39 0.9500
C40 C41 1.392(3)
C40 C43 1.499(3)
C41 H41 0.9500
C42 F8A 1.301(9)
C42 F9 1.317(8)
C42 F7 1.331(7)
C42 F9A 1.332(9)
C42 F8 1.360(7)
C42 F7A 1.360(7)
C43 F10 1.337(3)
C43 F12 1.339(3)
C43 F11 1.345(3)
C44 C49 1.399(3)
C44 C45 1.408(3)
C44 B1 1.637(3)
C45 C46 1.389(3)
C45 H45 0.9500
C46 C47 1.390(3)
C46 C50 1.497(3)
C47 C48 1.385(3)
C47 H47 0.9500
C48 C49 1.393(3)
C48 C51 1.499(3)
C49 H49 0.9500
C50 F13A 1.299(10)
C50 F15A 1.303(10)
C50 F14A 1.319(10)
C50 F13 1.322(6)
C50 F15 1.326(6)
C50 F14 1.328(6)
C51 F17 1.320(3)
C51 F18 1.324(3)
C51 F16 1.341(3)
C52 C57 1.398(3)
C52 C53 1.403(3)
C52 B1 1.636(3)
C53 C54 1.389(3)
C53 H53 0.9500
C54 C55 1.377(4)
C54 C58A 1.504(13)
C54 C58 1.506(6)
C55 C56 1.388(3)
C55 H55 0.9500
C56 C57 1.390(3)
C56 C59 1.494(4)
C57 H57 0.9500
C59 F22A 1.276(8)
C59 F24 1.313(6)
C59 F23A 1.319(8)
C59 F23 1.331(8)
C59 F24A 1.355(8)
C59 F22 1.374(6)
N1 Pt1 2.0157(19)
N2 Pt1 2.0324(18)
N3 Pt1 2.116(2)
C35 F6 1.307(7)
C35 F4 1.310(6)
C35 F5 1.316(8)
C35A F4A 1.348(10)
C35A F5A 1.351(10)
C35A F6A 1.353(9)
C58 F20 1.323(8)
C58 F19 1.336(7)
C58 F21 1.339(8)
C58A F21A 1.325(12)
C58A F19A 1.328(12)
C58A F20A 1.330(12)

loop_
_geom_torsion_atom_site_label_1
_geom_torsion_atom_site_label_2
_geom_torsion_atom_site_label_3
_geom_torsion_atom_site_label_4
_geom_torsion
C6 C1 C2 C3 -5.0(3)
Pt1 C1 C2 C3 173.92(17)
C1 C2 C3 C4 2.9(3)
C2 C3 C4 C5 1.6(3)
C2 C3 C4 C7 175.6(2)
C3 C4 C5 C6 -3.9(3)
C7 C4 C5 C6 -178.81(19)
C3 C4 C5 S1 172.92(17)
C7 C4 C5 S1 -2.0(2)
C4 C5 C6 C1 1.7(3)
S1 C5 C6 C1 -174.56(16)
C4 C5 C6 C13 173.5(2)
S1 C5 C6 C13 -2.8(3)
C2 C1 C6 C5 2.6(3)
Pt1 C1 C6 C5 -176.45(15)
C2 C1 C6 C13 -170.00(19)
Pt1 C1 C6 C13 10.9(2)
C3 C4 C7 C8 -171.5(2)
C5 C4 C7 C8 2.8(3)
C3 C4 C7 C12 5.4(4)
C5 C4 C7 C12 179.7(2)
C12 C7 C8 C9 -0.2(3)
C4 C7 C8 C9 177.1(2)
C12 C7 C8 S1 -179.62(18)
C4 C7 C8 S1 -2.3(2)
C7 C8 C9 C10 -0.4(4)
S1 C8 C9 C10 178.88(19)
C8 C9 C10 C11 0.6(4)
C9 C10 C11 C12 -0.2(4)
C10 C11 C12 C7 -0.5(4)
C8 C7 C12 C11 0.7(4)
C4 C7 C12 C11 -176.1(2)
C5 C6 C13 N1 -168.2(2)
C1 C6 C13 N1 3.9(3)
C5 C6 C13 C14 7.5(4)
C1 C6 C13 C14 179.6(2)
N1 C13 C14 C15 5.5(4)
C6 C13 C14 C15 -170.0(2)
C13 C14 C15 C16 1.9(4)
C14 C15 C16 C17 -5.1(4)
C15 C16 C17 N1 1.1(4)
N2 C18 C19 C20 -0.4(4)
C18 C19 C20 C21 5.5(4)
C19 C20 C21 C22 -3.4(4)
C20 C21 C22 N2 -3.9(3)
C20 C21 C22 C23 167.7(2)
N2 C22 C23 N3 -2.7(3)
C21 C22 C23 N3 -174.7(2)
N2 C22 C23 C24 168.9(2)
C21 C22 C23 C24 -3.1(3)
N3 C23 C24 C25 2.4(3)
C22 C23 C24 C25 -168.6(2)
C23 C24 C25 C26 2.2(4)
C24 C25 C26 C27 -3.3(4)
C25 C26 C27 N3 -0.1(4)
C33 C28 C29 C30 0.9(3)
B1 C28 C29 C30 -169.3(2)
C28 C29 C30 C31 -1.5(4)
C28 C29 C30 C34 176.0(2)
C29 C30 C31 C32 0.6(4)
C34 C30 C31 C32 -176.9(2)
C30 C31 C32 C33 0.8(4)
C30 C31 C32 C35 179.9(4)
C30 C31 C32 C35A -178.2(5)
C31 C32 C33 C28 -1.4(4)
C35 C32 C33 C28 179.6(4)
C35A C32 C33 C28 177.8(5)
C29 C28 C33 C32 0.5(3)
B1 C28 C33 C32 170.8(2)
C29 C30 C34 F1 6.8(4)
C31 C30 C34 F1 -175.6(3)
C29 C30 C34 F2 -113.1(3)
C31 C30 C34 F2 64.5(3)
C29 C30 C34 F3 129.6(3)
C31 C30 C34 F3 -52.9(3)
C41 C36 C37 C38 1.3(3)
B1 C36 C37 C38 -169.0(2)
C36 C37 C38 C39 -0.1(3)
C36 C37 C38 C42 -179.3(2)
C37 C38 C39 C40 -0.7(3)
C42 C38 C39 C40 178.5(2)
C38 C39 C40 C41 0.2(3)
C38 C39 C40 C43 -178.5(2)
C39 C40 C41 C36 1.2(3)
C43 C40 C41 C36 179.8(2)
C37 C36 C41 C40 -1.8(3)
B1 C36 C41 C40 168.23(19)
C37 C38 C42 F8A 92.4(13)
C39 C38 C42 F8A -86.8(13)
C37 C38 C42 F9 -130.3(7)
C39 C38 C42 F9 50.5(7)
C37 C38 C42 F7 -4.9(12)
C39 C38 C42 F7 175.9(12)
C37 C38 C42 F9A -143.7(10)
C39 C38 C42 F9A 37.1(10)
C37 C38 C42 F8 111.7(6)
C39 C38 C42 F8 -67.5(6)
C37 C38 C42 F7A -29.1(9)
C39 C38 C42 F7A 151.7(8)
C39 C40 C43 F10 73.3(3)
C41 C40 C43 F10 -105.3(2)
C39 C40 C43 F12 -165.5(2)
C41 C40 C43 F12 15.9(3)
C39 C40 C43 F11 -45.8(3)
C41 C40 C43 F11 135.5(2)
C49 C44 C45 C46 -0.9(3)
B1 C44 C45 C46 171.66(19)
C44 C45 C46 C47 2.6(3)
C44 C45 C46 C50 -174.5(2)
C45 C46 C47 C48 -1.5(3)
C50 C46 C47 C48 175.6(2)
C46 C47 C48 C49 -1.1(3)
C46 C47 C48 C51 179.4(2)
C47 C48 C49 C44 2.8(3)
C51 C48 C49 C44 -177.8(2)
C45 C44 C49 C48 -1.7(3)
B1 C44 C49 C48 -174.0(2)
C45 C46 C50 F13A -3.2(17)
C47 C46 C50 F13A 179.6(17)
C45 C46 C50 F15A -126.1(11)
C47 C46 C50 F15A 56.7(11)
C45 C46 C50 F14A 116.5(14)
C47 C46 C50 F14A -60.7(14)
C45 C46 C50 F13 -27.7(5)
C47 C46 C50 F13 155.1(4)
C45 C46 C50 F15 -148.3(7)
C47 C46 C50 F15 34.6(7)
C45 C46 C50 F14 91.7(6)
C47 C46 C50 F14 -85.5(6)
C47 C48 C51 F17 -42.2(3)
C49 C48 C51 F17 138.4(2)
C47 C48 C51 F18 -164.4(2)
C49 C48 C51 F18 16.1(3)
C47 C48 C51 F16 77.7(3)
C49 C48 C51 F16 -101.8(3)
C57 C52 C53 C54 1.3(3)
B1 C52 C53 C54 172.8(2)
C52 C53 C54 C55 -1.2(4)
C52 C53 C54 C58A -177.0(8)
C52 C53 C54 C58 177.2(3)
C53 C54 C55 C56 0.4(4)
C58A C54 C55 C56 176.9(7)
C58 C54 C55 C56 -177.9(4)
C54 C55 C56 C57 0.1(4)
C54 C55 C56 C59 179.6(2)
C55 C56 C57 C52 0.0(4)
C59 C56 C57 C52 -179.5(2)
C53 C52 C57 C56 -0.7(3)
B1 C52 C57 C56 -172.4(2)
C55 C56 C59 F22A 10.8(13)
C57 C56 C59 F22A -169.7(13)
C55 C56 C59 F24 -81.2(9)
C57 C56 C59 F24 98.4(9)
C55 C56 C59 F23A 137.1(8)
C57 C56 C59 F23A -43.4(8)
C55 C56 C59 F23 153.5(7)
C57 C56 C59 F23 -27.0(8)
C55 C56 C59 F24A -108.7(9)
C57 C56 C59 F24A 70.8(9)
C55 C56 C59 F22 37.7(7)
C57 C56 C59 F22 -142.8(6)
C16 C17 N1 C13 6.2(4)
C16 C17 N1 Pt1 -169.5(2)
C14 C13 N1 C17 -9.4(3)
C6 C13 N1 C17 166.7(2)
C14 C13 N1 Pt1 166.74(17)
C6 C13 N1 Pt1 -17.2(2)
C19 C18 N2 C22 -6.8(3)
C19 C18 N2 Pt1 167.17(18)
C21 C22 N2 C18 8.9(3)
C23 C22 N2 C18 -163.3(2)
C21 C22 N2 Pt1 -165.84(17)
C23 C22 N2 Pt1 21.9(2)
C26 C27 N3 C23 4.6(3)
C26 C27 N3 Pt1 -171.93(19)
C24 C23 N3 C27 -5.7(3)
C22 C23 N3 C27 166.2(2)
C24 C23 N3 Pt1 171.39(17)
C22 C23 N3 Pt1 -16.8(2)
C37 C36 B1 C28 -42.6(3)
C41 C36 B1 C28 147.7(2)
C37 C36 B1 C52 79.5(2)
C41 C36 B1 C52 -90.2(2)
C37 C36 B1 C44 -157.93(19)
C41 C36 B1 C44 32.4(3)
C33 C28 B1 C36 154.8(2)
C29 C28 B1 C36 -35.5(3)
C33 C28 B1 C52 39.2(3)
C29 C28 B1 C52 -151.2(2)
C33 C28 B1 C44 -83.8(2)
C29 C28 B1 C44 85.9(2)
C57 C52 B1 C36 77.6(2)
C53 C52 B1 C36 -93.6(2)
C57 C52 B1 C28 -160.6(2)
C53 C52 B1 C28 28.3(3)
C57 C52 B1 C44 -44.3(3)
C53 C52 B1 C44 144.6(2)
C49 C44 B1 C36 -135.5(2)
C45 C44 B1 C36 52.5(3)
C49 C44 B1 C28 103.0(2)
C45 C44 B1 C28 -69.0(2)
C49 C44 B1 C52 -19.6(3)
C45 C44 B1 C52 168.41(19)
C31 C32 C35 F6 -137.8(5)
C33 C32 C35 F6 41.3(7)
C31 C32 C35 F4 -14.9(7)
C33 C32 C35 F4 164.1(4)
C31 C32 C35 F5 104.2(5)
C33 C32 C35 F5 -76.7(6)
C31 C32 C35A F4A -65.5(9)
C33 C32 C35A F4A 115.4(7)
C31 C32 C35A F5A 49.3(10)
C33 C32 C35A F5A -129.8(7)
C31 C32 C35A F6A 170.7(6)
C33 C32 C35A F6A -8.4(10)
C55 C54 C58 F20 139.9(5)
C53 C54 C58 F20 -38.5(7)
C55 C54 C58 F19 -100.3(5)
C53 C54 C58 F19 81.3(5)
C55 C54 C58 F21 18.0(9)
C53 C54 C58 F21 -160.4(7)
C55 C54 C58A F21A 45.3(17)
C53 C54 C58A F21A -138.5(13)
C55 C54 C58A F19A -78.8(16)
C53 C54 C58A F19A 97.3(14)
C55 C54 C58A F20A 162.7(15)
C53 C54 C58A F20A -21.2(16)
C9 C8 S1 C5 -178.3(2)
C7 C8 S1 C5 1.01(18)
C4 C5 S1 C8 0.60(17)
C6 C5 S1 C8 177.2(2)
